data_8101388
loop_
_publ_author_name
'Moretzki, Olaf'
'Doering, Thomas'
'Steins, Manfred'
'Wendschuh-Josties, Michael'
'Bente, Klaus'

_publ_section_title
;
Crystal structure of barium lead bismuth oxide, Ba(Pb~0.9~Bi~0.1~)
O~3~
;
_journal_issue 4
_journal_name_full 'Zeitschrift f\"ur Kristallographie - New Crystal Structures'
_journal_page_first 465
_journal_page_last 466
_journal_volume 215
_journal_year 2000
_chemical_formula_analytical 'Ba (Pb0.9 Bi0.1) O3'
_chemical_formula_structural 'Ba (Pb0.9 Bi0.1) O3'
_chemical_formula_sum 'Ba4 Bi0.4 O12 Pb3.6'
_chemical_formula_weight 1570.84
_space_group_IT_number 140
_symmetry_cell_setting tetragonal
_symmetry_space_group_name_Hall '-I 4 2c'
_symmetry_space_group_name_H-M 'I 4/m c m'
_cell_angle_alpha 90.00
_cell_angle_beta 90.00
_cell_angle_gamma 90.00
_cell_formula_units_Z 4
_cell_length_a 6.0391(9)
_cell_length_b 6.0391(9)
_cell_length_c 8.605(2)
_cell_measurement_temperature 293(2)
_cell_volume 313.84(9)
_diffrn_ambient_temperature 293(2)
_exptl_crystal_density_diffrn 8.311
_refine_ls_R_factor_obs 0.0344
_refine_ls_wR_factor_obs 0.0805
_cod_original_formula_sum 'Ba4 Bi0.40 O12 Pb3.60'
_cod_database_code 8101388

loop_
_symmetry_equiv_pos_as_xyz
'x, y, z'
'-x, -y, z'
'-y, x, z'
'y, -x, z'
'-x, y, -z+1/2'
'x, -y, -z+1/2'
'y, x, -z+1/2'
'-y, -x, -z+1/2'
'x+1/2, y+1/2, z+1/2'
'-x+1/2, -y+1/2, z+1/2'
'-y+1/2, x+1/2, z+1/2'
'y+1/2, -x+1/2, z+1/2'
'-x+1/2, y+1/2, -z+1'
'x+1/2, -y+1/2, -z+1'
'y+1/2, x+1/2, -z+1'
'-y+1/2, -x+1/2, -z+1'
'-x, -y, -z'
'x, y, -z'
'y, -x, -z'
'-y, x, -z'
'x, -y, z-1/2'
'-x, y, z-1/2'
'-y, -x, z-1/2'
'y, x, z-1/2'
'-x+1/2, -y+1/2, -z+1/2'
'x+1/2, y+1/2, -z+1/2'
'y+1/2, -x+1/2, -z+1/2'
'-y+1/2, x+1/2, -z+1/2'
'x+1/2, -y+1/2, z'
'-x+1/2, y+1/2, z'
'-y+1/2, -x+1/2, z'
'y+1/2, x+1/2, z'

loop_
_atom_site_aniso_label
_atom_site_aniso_U_11
_atom_site_aniso_U_22
_atom_site_aniso_U_33
_atom_site_aniso_U_23
_atom_site_aniso_U_13
_atom_site_aniso_U_12
Ba 0.0173(3) 0.0173(3) 0.0209(3) 0.000 0.000 0.000
Pb 0.0111(2) 0.0111(2) 0.0144(2) 0.000 0.000 0.000
Bi 0.0111(2) 0.0111(2) 0.0144(2) 0.000 0.000 0.000
O1 0.018(3) 0.018(3) 0.034(3) 0.000 0.000 0.008(4)
O2 0.040(6) 0.040(6) 0.014(2) 0.000 0.000 0.000

loop_
_atom_site_label
_atom_site_type_symbol
_atom_site_fract_x
_atom_site_fract_y
_atom_site_fract_z
_atom_site_U_iso_or_equiv
_atom_site_thermal_displace_type
_atom_site_occupancy
_atom_site_calc_flag
_atom_site_refinement_flags
_atom_site_disorder_group
Ba Ba2 0.0000 0.5000 0.2500 0.0185(2) Uani 1 d S .
Pb Pb2 0.0000 0.0000 0.0000 0.0122(2) Uani 0.90 d SP .
Bi Bi3 0.0000 0.0000 0.0000 0.0122(2) Uani 0.10 d SP .
O1 O 0.2179(14) 0.7179(14) 0.0000 0.024(2) Uani 1 d S .
O2 O 0.0000 0.0000 0.2500 0.032(4) Uani 1 d S .

loop_
_geom_bond_atom_site_label_1
_geom_bond_atom_site_label_2
_geom_bond_distance
_geom_bond_site_symmetry_2
_geom_bond_publ_flag
Ba O 2.845(8) 17_565 ?
Ba O 2.845(8) 11 ?
Ba O 2.845(8) 27_455 ?
Ba O 2.845(8) . ?
Ba O 3.0196(5) 25 ?
Ba O 3.0196(5) 25_455 ?
Ba O 3.0196(5) 1_565 ?
Ba O 3.0196(5) . ?
Ba O 3.230(9) 25_565 ?
Ba O 3.230(9) 3_655 ?
Ba O 3.230(9) 19_465 ?
Ba O 3.230(9) 9_445 ?
Pb O 2.1513(4) 17 ?
Pb O 2.1513(4) . ?
Pb O 2.153(2) 19_455 ?
Pb O 2.153(2) 3_655 ?
Pb O 2.153(2) 17_565 ?
Pb O 2.153(2) 1_545 ?
Bi O 2.1513(4) 17 ?
Bi O 2.1513(4) . ?
Bi O 2.153(2) 19_455 ?
Bi O 2.153(2) 3_655 ?
Bi O 2.153(2) 17_565 ?
Bi O 2.153(2) 1_545 ?
O Bi 2.153(2) 13_554 ?
O Pb 2.153(2) 13_554 ?
O Bi 2.153(2) 1_565 ?
O Pb 2.153(2) 1_565 ?
O Ba 2.845(8) 17_565 ?
O Ba 3.230(9) 25_565 ?
O Ba 3.230(9) 9_554 ?
O Bi 2.1513(4) 5 ?
O Pb 2.1513(4) 5 ?
O Ba 3.0196(5) 25_455 ?
O Ba 3.0196(5) 25 ?
O Ba 3.0196(5) 1_545 ?
